data_4023358
loop_
_publ_author_name
'Mohammad N. Noshi'
'Ahmad El-Awa'
'Philip L. Fuchs'

_publ_contact_author_address
;    Department of Chemistry
     Purdue University
     W. Lafayette
     IN 47907
     USA
;
_publ_contact_author_email pfuchs@purdue.edu
_publ_contact_author_fax 1(765)4947679
_publ_contact_author_name 'Philip L. Fuchs'
_publ_contact_author_phone 1(765)4945242
_publ_section_title
;
 Second-Generation Synthesis of syn- and anti-Cycloheptadienylsulfone
 Polyketide Stereodiads
;
_journal_name_full 'Journal of Organic Chemistry'
_journal_page_first 3274
_journal_page_last 3277
_journal_paper_doi 10.1021/jo702353e
_journal_volume 73
_journal_year 2008
_chemical_formula_sum 'C14 H18 O3 S'
_chemical_formula_weight 266.36
_chemical_name_systematic ' ?'
_space_group_IT_number 19
_symmetry_cell_setting orthorhombic
_symmetry_space_group_name_Hall 'P 2ac 2ab'
_symmetry_space_group_name_H-M 'P 21 21 21'
_atom_type_scat_source 'International Tables for Crystallography (Vol C)'
_audit_creation_date 16-02-00
_audit_creation_method from_MolEN_and_SHELXL
_cell_angle_alpha 90.00
_cell_angle_beta 90.00
_cell_angle_gamma 90.00
_cell_formula_units_Z 8
_cell_length_a 8.9855(6)
_cell_length_b 14.5769(6)
_cell_length_c 21.2416(9)
_cell_measurement_reflns_used 11164
_cell_measurement_temperature 295
_cell_measurement_theta_max 27
_cell_measurement_theta_min 4
_cell_volume 2782.2(4)
_computing_cell_refinement DENZO/SCALEPACK_(Otwinowski,_1996)
_computing_data_collection Collect_(Nonius,_1998)
_computing_data_reduction DENZO/SCALEPACK_(Otwinowski,_1996)
_computing_molecular_graphics
;
    ORTEP (Johnson, 1976)
    Xtal_GX (Hall, 1995)
    PLUTON (Spek, 1991)
;
_computing_publication_material CIF_VAX_MolEN_(Fair,_1990)
_computing_structure_refinement SHELX97_(Sheldrick,_1997)
_computing_structure_solution Direct_methods_(SIR97,_Altomare_et_al.,_1997)
_diffrn_ambient_temperature 295
_diffrn_radiation_type MO-K\a
_diffrn_radiation_wavelength 0.71073
_diffrn_reflns_av_R_equivalents 0.065
_diffrn_reflns_limit_h_max 11
_diffrn_reflns_limit_h_min -11
_diffrn_reflns_limit_k_max 18
_diffrn_reflns_limit_k_min -18
_diffrn_reflns_limit_l_max 27
_diffrn_reflns_limit_l_min -27
_diffrn_reflns_number 11164
_diffrn_reflns_theta_max 27.47
_diffrn_reflns_theta_min 4.00
_exptl_absorpt_coefficient_mu 0.220
_exptl_absorpt_correction_T_max 0.9783
_exptl_absorpt_correction_T_min 0.8310
_exptl_absorpt_correction_type refined_empirical_(Otwinowski_&_Minor,_1996
_exptl_crystal_colour colorless
_exptl_crystal_density_diffrn 1.27
_exptl_crystal_description plate
_exptl_crystal_F_000 1136
_exptl_crystal_size_max 0.40
_exptl_crystal_size_mid 0.35
_exptl_crystal_size_min 0.10
_refine_diff_density_max 0.20
_refine_diff_density_min -0.25
_refine_ls_abs_structure_details 'Flack,  2553'
_refine_ls_abs_structure_Flack -0.08(7)
_refine_ls_extinction_method none
_refine_ls_goodness_of_fit_ref 1.066
_refine_ls_hydrogen_treatment H_atoms_riding
_refine_ls_matrix_type full
_refine_ls_number_parameters 329
_refine_ls_number_reflns 6024
_refine_ls_number_restraints 0
_refine_ls_R_factor_gt 0.063
_refine_ls_shift/su_max 0.000
_refine_ls_structure_factor_coef Fsqd
_refine_ls_weighting_details 'w=1/[\s^2^(Fo^2^)+(0.0285P)^2^+0.4701P] where P=(Fo^2^+2Fc^2^)/3'
_refine_ls_weighting_scheme calc
_refine_ls_wR_factor_ref 0.107
_reflns_number_gt 5720
_reflns_number_total 6050
_reflns_threshold_expression >2.0\s(I)
_cod_data_source_file jo702353e-File002.cif
_cod_data_source_block ETR365
_cod_depositor_comments
;
The following automatic conversions were performed:
'_refine_ls_weighting_scheme' value 'calc ' changed to 'calc' according to
'/home/saulius/struct/CIF-dictionaries/cif_core.dic' dictionary named
'cif_core.dic' version 2.4.1 from 2010-06-29.

Automatic conversion script
Id: cif_fix_enum 1527 2010-12-29 10:47:43Z saulius 
;
_cod_database_code 4023358

loop_
_symmetry_equiv_pos_as_xyz
'x, y, z'
'-x+1/2, -y, z+1/2'
'-x, y+1/2, -z+1/2'
'x+1/2, -y+1/2, -z'

loop_
_atom_site_aniso_label
_atom_site_aniso_U_11
_atom_site_aniso_U_22
_atom_site_aniso_U_33
_atom_site_aniso_U_12
_atom_site_aniso_U_13
_atom_site_aniso_U_23
S(1) 0.0469(4) 0.0403(3) 0.0351(3) 0.0037(3) 0.0016(3) 0.0032(3)
S(2) 0.0432(4) 0.0474(3) 0.0487(4) -0.0076(3) 0.0012(3) 0.0049(3)
O(11) 0.0611(15) 0.0522(11) 0.0557(13) 0.0153(10) -0.0050(11) 0.0105(9)
O(12) 0.0694(16) 0.0569(11) 0.0393(10) 0.0041(10) 0.0092(11) -0.0038(8)
O(13) 0.0680(17) 0.0824(14) 0.0398(11) -0.0178(11) 0.0013(11) 0.0157(10)
O(21) 0.0582(15) 0.0631(12) 0.0679(15) -0.0073(11) 0.0112(12) 0.0204(11)
O(22) 0.0634(15) 0.0676(12) 0.0607(13) -0.0091(11) -0.0155(12) -0.0019(11)
O(23) 0.0661(17) 0.0921(17) 0.0500(12) -0.0006(14) -0.0039(12) 0.0054(11)
C(11) 0.0432(15) 0.0373(11) 0.0321(12) -0.0046(11) 0.0031(12) 0.0032(11)
C(12) 0.063(2) 0.0373(13) 0.0454(16) -0.0126(13) -0.0040(16) 0.0059(11)
C(13) 0.060(2) 0.0584(16) 0.0482(17) -0.0239(16) -0.0032(15) 0.0106(13)
C(14) 0.050(2) 0.099(2) 0.069(2) -0.025(2) 0.0007(19) 0.0176(18)
C(15) 0.045(2) 0.086(2) 0.074(2) 0.0133(18) 0.0054(18) 0.0089(18)
C(16) 0.049(2) 0.0552(15) 0.0627(19) 0.0029(14) -0.0107(15) 0.0132(15)
C(17) 0.049(2) 0.0425(13) 0.0424(16) -0.0063(13) -0.0050(13) 0.0087(11)
C(21) 0.0450(16) 0.0428(12) 0.0390(15) -0.0040(12) 0.0014(12) 0.0002(11)
C(22) 0.0574(19) 0.0376(12) 0.0421(15) -0.0007(13) 0.0044(15) 0.0059(10)
C(23) 0.060(2) 0.0552(15) 0.0476(18) 0.0093(15) 0.0067(16) 0.0038(14)
C(24) 0.049(2) 0.077(2) 0.078(2) 0.0075(17) 0.0153(18) 0.0066(18)
C(25) 0.050(2) 0.077(2) 0.111(3) -0.0210(19) 0.020(2) -0.006(2)
C(26) 0.063(2) 0.0439(15) 0.091(3) -0.0053(15) 0.027(2) 0.0082(15)
C(27) 0.058(2) 0.0394(13) 0.0599(18) 0.0000(14) 0.0139(17) 0.0086(12)
C(111) 0.0348(15) 0.0462(12) 0.0445(15) -0.0003(12) 0.0018(12) 0.0011(12)
C(112) 0.070(2) 0.0590(17) 0.0484(17) -0.0083(16) 0.0108(16) 0.0098(14)
C(113) 0.091(3) 0.0595(18) 0.080(3) -0.0166(19) 0.020(2) 0.0167(18)
C(114) 0.062(2) 0.0522(16) 0.105(3) -0.0129(17) -0.001(2) -0.0037(19)
C(115) 0.073(3) 0.0634(19) 0.075(2) -0.0056(19) -0.020(2) -0.0115(17)
C(116) 0.052(2) 0.0573(16) 0.0537(18) -0.0020(14) -0.0110(15) 0.0019(13)
C(121) 0.101(3) 0.0544(16) 0.059(2) -0.0274(18) -0.002(2) -0.0081(15)
C(211) 0.0417(18) 0.0523(15) 0.0599(18) -0.0061(13) 0.0116(14) 0.0018(14)
C(212) 0.073(3) 0.0680(19) 0.063(2) -0.0092(19) 0.019(2) -0.0064(16)
C(213) 0.110(4) 0.084(3) 0.093(3) -0.026(3) 0.040(3) -0.030(2)
C(214) 0.094(4) 0.057(2) 0.158(5) 0.001(2) 0.053(4) -0.006(3)
C(215) 0.075(3) 0.061(2) 0.146(5) 0.013(2) 0.022(3) 0.011(2)
C(216) 0.055(2) 0.0610(18) 0.090(3) 0.0005(16) 0.002(2) 0.0124(18)
C(221) 0.099(3) 0.0513(15) 0.0545(19) -0.0035(18) -0.002(2) -0.0028(13)

loop_
_atom_site_label
_atom_site_fract_x
_atom_site_fract_y
_atom_site_fract_z
_atom_site_U_iso_or_equiv
_atom_site_thermal_displace_type
_atom_site_calc_flag
S(1) 0.67931(9) 0.35457(4) 0.35449(3) 0.04077(17) Uani ?
S(2) 0.42759(9) 0.46168(5) 0.12264(3) 0.04643(18) Uani ?
O(11) 0.7579(3) 0.29432(12) 0.39680(10) 0.0563(7) Uani ?
O(12) 0.6857(3) 0.33470(12) 0.28828(9) 0.0552(6) Uani ?
O(13) 0.3684(3) 0.28681(15) 0.49474(9) 0.0634(7) Uani ?
O(21) 0.4679(3) 0.51931(14) 0.07072(11) 0.0631(7) Uani ?
O(22) 0.4967(3) 0.47854(14) 0.18277(11) 0.0639(7) Uani ?
O(23) 0.0096(3) 0.55373(16) 0.04816(11) 0.0694(8) Uani ?
C(11) 0.4907(3) 0.36012(16) 0.38101(12) 0.0375(6) Uani ?
C(12) 0.4217(4) 0.26318(17) 0.38655(13) 0.0486(8) Uani ?
C(13) 0.2984(4) 0.2631(2) 0.43626(14) 0.0555(9) Uani ?
C(14) 0.1652(4) 0.3243(2) 0.42476(18) 0.0727(10) Uani ?
C(15) 0.1967(4) 0.4272(2) 0.42085(17) 0.0683(10) Uani ?
C(16) 0.2703(4) 0.4558(2) 0.36079(15) 0.0556(9) Uani ?
C(17) 0.4010(3) 0.42665(17) 0.34191(13) 0.0446(8) Uani ?
C(21) 0.2301(3) 0.46549(17) 0.13071(12) 0.0423(7) Uani ?
C(22) 0.1732(4) 0.56471(15) 0.13870(12) 0.0457(8) Uani ?
C(23) 0.0162(4) 0.5746(2) 0.11366(14) 0.0543(9) Uani ?
C(24) -0.1039(4) 0.5172(2) 0.14545(19) 0.0680(10) Uani ?
C(25) -0.0841(4) 0.4131(2) 0.1433(2) 0.0793(12) Uani ?
C(26) 0.0363(4) 0.37705(19) 0.18554(19) 0.0660(11) Uani ?
C(27) 0.1762(4) 0.39983(17) 0.18056(15) 0.0524(9) Uani ?
C(111) 0.7462(3) 0.46727(17) 0.36675(12) 0.0418(7) Uani ?
C(112) 0.7548(4) 0.5271(2) 0.31661(15) 0.0591(9) Uani ?
C(113) 0.8095(5) 0.6142(2) 0.32678(19) 0.0768(13) Uani ?
C(114) 0.8499(4) 0.6406(2) 0.3859(2) 0.0731(11) Uani ?
C(115) 0.8378(5) 0.5814(2) 0.43596(18) 0.0705(12) Uani ?
C(116) 0.7855(4) 0.49407(19) 0.42682(15) 0.0543(9) Uani ?
C(121) 0.3700(5) 0.2242(2) 0.32365(15) 0.0715(11) Uani ?
C(211) 0.4636(4) 0.3462(2) 0.10139(15) 0.0513(9) Uani ?
C(212) 0.4199(5) 0.3160(2) 0.04315(17) 0.0680(12) Uani ?
C(213) 0.4534(6) 0.2259(3) 0.0261(2) 0.0957(17) Uani ?
C(214) 0.5314(6) 0.1701(3) 0.0679(3) 0.1030(19) Uani ?
C(215) 0.5708(5) 0.2012(3) 0.1253(3) 0.0940(18) Uani ?
C(216) 0.5389(4) 0.2897(2) 0.1434(2) 0.0687(12) Uani ?
C(221) 0.1875(5) 0.6008(2) 0.20604(15) 0.0683(11) Uani ?
H(11) 0.4937 0.3854 0.4238 0.0490 Uiso calc
H(12) 0.5003 0.2225 0.4021 0.0630 Uiso calc
H(13) 0.3208 0.2648 0.5240 0.0820 Uiso calc
H(16) 0.2199 0.4970 0.3351 0.0730 Uiso calc
H(17) 0.4391 0.4473 0.3038 0.0580 Uiso calc
H(21) 0.1892 0.4434 0.0907 0.0550 Uiso calc
H(22) 0.2367 0.6036 0.1123 0.0590 Uiso calc
H(23) 0.0469 0.5958 0.0280 0.0900 Uiso calc
H(26) 0.0096 0.3360 0.2171 0.0860 Uiso calc
H(27) 0.2446 0.3749 0.2086 0.0680 Uiso calc
H(112) 0.7243 0.5090 0.2767 0.0770 Uiso calc
H(113) 0.8189 0.6550 0.2933 0.1000 Uiso calc
H(114) 0.8861 0.6996 0.3924 0.0950 Uiso calc
H(115) 0.8651 0.6006 0.4761 0.0920 Uiso calc
H(116) 0.7767 0.4536 0.4605 0.0710 Uiso calc
H(12A) 0.3440 0.1608 0.3288 0.0930 Uiso calc
H(12B) 0.4488 0.2295 0.2933 0.0930 Uiso calc
H(12C) 0.2847 0.2578 0.3092 0.0930 Uiso calc
H(13A) 0.2617 0.2001 0.4401 0.0720 Uiso calc
H(14A) 0.0939 0.3141 0.4583 0.0940 Uiso calc
H(14B) 0.1184 0.3053 0.3857 0.0940 Uiso calc
H(15A) 0.1036 0.4603 0.4251 0.0890 Uiso calc
H(15B) 0.2600 0.4446 0.4559 0.0890 Uiso calc
H(212) 0.3692 0.3546 0.0157 0.0880 Uiso calc
H(213) 0.4238 0.2032 -0.0129 0.1250 Uiso calc
H(214) 0.5566 0.1107 0.0560 0.1340 Uiso calc
H(215) 0.6203 0.1623 0.1530 0.1230 Uiso calc
H(216) 0.5670 0.3112 0.1828 0.0890 Uiso calc
H(22A) 0.1567 0.6638 0.2074 0.0890 Uiso calc
H(22B) 0.2892 0.5961 0.2195 0.0890 Uiso calc
H(22C) 0.1255 0.5651 0.2335 0.0890 Uiso calc
H(23A) -0.0122 0.6391 0.1185 0.0700 Uiso calc
H(24A) -0.1987 0.5320 0.1261 0.0890 Uiso calc
H(24B) -0.1098 0.5356 0.1892 0.0890 Uiso calc
H(25A) -0.1775 0.3844 0.1550 0.1030 Uiso calc
H(25B) -0.0619 0.3952 0.1003 0.1030 Uiso calc

loop_
_geom_angle_atom_site_label_1
_geom_angle_atom_site_label_2
_geom_angle_atom_site_label_3
_geom_angle
_geom_angle_publ_flag
O(12) S(1) O(11) 117.90(13) ?
O(12) S(1) C(111) 108.52(12) ?
O(11) S(1) C(111) 107.92(13) ?
O(12) S(1) C(11) 110.80(14) ?
O(11) S(1) C(11) 107.20(13) ?
C(111) S(1) C(11) 103.52(12) ?
C(17) C(11) C(12) 114.5(2) ?
C(17) C(11) S(1) 111.21(18) ?
C(12) C(11) S(1) 111.26(19) ?
C(121) C(12) C(13) 112.6(3) ?
C(121) C(12) C(11) 113.3(2) ?
C(13) C(12) C(11) 110.1(2) ?
O(13) C(13) C(14) 110.2(3) ?
O(13) C(13) C(12) 106.2(3) ?
C(14) C(13) C(12) 117.5(3) ?
C(13) C(14) C(15) 116.1(3) ?
C(16) C(15) C(14) 113.7(3) ?
C(17) C(16) C(15) 124.5(3) ?
C(16) C(17) C(11) 121.2(3) ?
C(112) C(111) C(116) 121.4(3) ?
C(112) C(111) S(1) 119.5(2) ?
C(116) C(111) S(1) 119.1(2) ?
C(111) C(112) C(113) 118.8(3) ?
C(114) C(113) C(112) 120.0(3) ?
C(113) C(114) C(115) 121.0(3) ?
C(116) C(115) C(114) 120.1(3) ?
C(115) C(116) C(111) 118.8(3) ?
O(21) S(2) O(22) 118.23(14) ?
O(21) S(2) C(211) 108.34(14) ?
O(22) S(2) C(211) 107.98(14) ?
O(21) S(2) C(21) 107.89(13) ?
O(22) S(2) C(21) 109.79(14) ?
C(211) S(2) C(21) 103.63(14) ?
C(27) C(21) C(22) 114.3(2) ?
C(27) C(21) S(2) 111.6(2) ?
C(22) C(21) S(2) 111.7(2) ?
C(23) C(22) C(221) 112.0(3) ?
C(23) C(22) C(21) 111.1(2) ?
C(221) C(22) C(21) 113.4(2) ?
O(23) C(23) C(22) 111.1(3) ?
O(23) C(23) C(24) 106.6(3) ?
C(22) C(23) C(24) 116.8(3) ?
C(23) C(24) C(25) 116.7(3) ?
C(26) C(25) C(24) 114.4(3) ?
C(27) C(26) C(25) 123.8(3) ?
C(26) C(27) C(21) 121.9(3) ?
C(212) C(211) C(216) 121.9(3) ?
C(212) C(211) S(2) 118.8(3) ?
C(216) C(211) S(2) 119.2(3) ?
C(211) C(212) C(213) 118.4(4) ?
C(214) C(213) C(212) 119.5(4) ?
C(215) C(214) C(213) 120.8(4) ?
C(214) C(215) C(216) 120.9(5) ?
C(215) C(216) C(211) 118.5(4) ?

loop_
_geom_bond_atom_site_label_1
_geom_bond_atom_site_label_2
_geom_bond_distance
_geom_bond_publ_flag
S(1) O(12) 1.4371(19) ?
S(1) O(11) 1.441(2) ?
S(1) C(111) 1.768(3) ?
S(1) C(11) 1.787(3) ?
O(13) C(13) 1.435(4) ?
C(11) C(17) 1.510(4) ?
C(11) C(12) 1.548(3) ?
C(12) C(121) 1.524(4) ?
C(12) C(13) 1.531(5) ?
C(13) C(14) 1.512(5) ?
C(14) C(15) 1.530(5) ?
C(15) C(16) 1.496(4) ?
C(16) C(17) 1.312(4) ?
C(111) C(112) 1.379(4) ?
C(111) C(116) 1.381(4) ?
C(112) C(113) 1.379(4) ?
C(113) C(114) 1.362(5) ?
C(114) C(115) 1.374(5) ?
C(115) C(116) 1.371(4) ?
S(2) O(21) 1.433(2) ?
S(2) O(22) 1.441(2) ?
S(2) C(211) 1.773(3) ?
S(2) C(21) 1.784(3) ?
O(23) C(23) 1.425(4) ?
C(21) C(27) 1.507(4) ?
C(21) C(22) 1.543(3) ?
C(22) C(23) 1.515(5) ?
C(22) C(221) 1.530(4) ?
C(23) C(24) 1.524(5) ?
C(24) C(25) 1.528(5) ?
C(25) C(26) 1.501(6) ?
C(26) C(27) 1.305(5) ?
C(211) C(212) 1.370(5) ?
C(211) C(216) 1.389(5) ?
C(212) C(213) 1.395(5) ?
C(213) C(214) 1.393(7) ?
C(214) C(215) 1.348(8) ?
C(215) C(216) 1.377(5) ?
